data_7715493
loop_
_publ_author_name
'Dune&#x15f;, Gabriel'
'Chapple, Peter M.'
'Kahlal, Samia'
'Roisnel, Thierry'
'Carpentier, Jean-Fran&#xe7;ois'
'Saillard, Jean-Yves'
'Sarazin, Yann'

_publ_section_title
;
 Barium phosphidoboranes and related calcium complexes.
;
_journal_issue 16
_journal_name_full 'Dalton transactions (Cambridge, England : 2003)'
_journal_page_first 6892
_journal_page_last 6905
_journal_paper_doi 10.1039/d4dt00487f
_journal_volume 53
_journal_year 2024
_chemical_compound_source 'synthesis as described'
_chemical_formula_moiety 'C66 H84 Ba N3 O2 P, 3(C4 H8 O)'
_chemical_formula_sum 'C78 H108 Ba N3 O5 P'
_chemical_formula_weight 1336.03
_space_group_crystal_system triclinic
_space_group_IT_number 2
_space_group_name_Hall '-P 1'
_space_group_name_H-M_alt 'P -1'
_atom_sites_solution_hydrogens geom
_atom_sites_solution_primary dual
_audit_update_record
;
2024-03-18 deposited with the CCDC.	2024-03-21 downloaded from the CCDC.
;
_cell_angle_alpha 75.420(4)
_cell_angle_beta 78.239(5)
_cell_angle_gamma 70.451(4)
_cell_formula_units_Z 2
_cell_length_a 13.7946(18)
_cell_length_b 14.2052(16)
_cell_length_c 20.139(2)
_cell_measurement_reflns_used 9981
_cell_measurement_temperature 150(2)
_cell_measurement_theta_max 27.4990
_cell_measurement_theta_min 2.3748
_cell_measurement_wavelength 0.71073
_cell_volume 3568.0(7)
_computing_cell_refinement 'APEX3 (Bruker, 2015)'
_computing_data_collection 'Bruker APEX3 (Bruker, 2015)'
_computing_data_reduction 'SAINT (Bruker, 2014)'
_computing_molecular_graphics
;
   'SXGRAPH (L. Farrugia, 1999), Mercury (CSD, 2020)'
;
_computing_publication_material 'CRYSCALC (T. Roisnel, local program, 2023)'
_computing_structure_refinement 'SHELXL-2019_2 (Sheldrick, 2019)'
_computing_structure_solution 'SHELXT (Sheldrick, 2015)'
_diffrn_ambient_temperature 150(2)
_diffrn_detector '(CMOS) PHOTON 100'
_diffrn_detector_area_resol_mean 7.39
_diffrn_measured_fraction_theta_full 0.984
_diffrn_measured_fraction_theta_max 0.972
_diffrn_measurement_device_type 'D8 VENTURE Bruker AXS'
_diffrn_measurement_method 'rotation images'
_diffrn_orient_matrix_UB_11 -0.0746638
_diffrn_orient_matrix_UB_12 0.0121840
_diffrn_orient_matrix_UB_13 0.0200339
_diffrn_orient_matrix_UB_21 0.0184627
_diffrn_orient_matrix_UB_22 -0.0046971
_diffrn_orient_matrix_UB_23 0.0464817
_diffrn_orient_matrix_UB_31 -0.0102813
_diffrn_orient_matrix_UB_32 0.0750995
_diffrn_orient_matrix_UB_33 -0.0107923
_diffrn_radiation_monochromator 'multilayer monochromator'
_diffrn_radiation_probe x-ray
_diffrn_radiation_source 'Incoatec microfocus sealed tube'
_diffrn_radiation_type MoK\a
_diffrn_radiation_wavelength 0.71073
_diffrn_reflns_av_R_equivalents 0.1219
_diffrn_reflns_av_unetI/netI 0.1118
_diffrn_reflns_limit_h_max 17
_diffrn_reflns_limit_h_min -17
_diffrn_reflns_limit_k_max 16
_diffrn_reflns_limit_k_min -18
_diffrn_reflns_limit_l_max 26
_diffrn_reflns_limit_l_min -26
_diffrn_reflns_number 57969
_diffrn_reflns_theta_full 25.242
_diffrn_reflns_theta_max 27.484
_diffrn_reflns_theta_min 3.009
_diffrn_source_current 1.0
_diffrn_source_power 50.0
_diffrn_source_voltage 50.0
_exptl_absorpt_coefficient_mu 0.630
_exptl_absorpt_correction_T_max 0.969
_exptl_absorpt_correction_T_min 0.743
_exptl_absorpt_correction_type multi-scan
_exptl_absorpt_process_details
;
  [Sheldrick, G.M. (2014). SADABS Bruker AXS Inc., Madison, Wisconsin, USA]
;
_exptl_crystal_colour orange
_exptl_crystal_density_diffrn 1.244
_exptl_crystal_description plate
_exptl_crystal_F_000 1416
_exptl_crystal_size_max 0.580
_exptl_crystal_size_mid 0.400
_exptl_crystal_size_min 0.050
_refine_diff_density_max 2.108
_refine_diff_density_min -2.366
_refine_diff_density_rms 0.181
_refine_ls_extinction_method none
_refine_ls_goodness_of_fit_ref 1.138
_refine_ls_hydrogen_treatment constr
_refine_ls_matrix_type full
_refine_ls_number_parameters 702
_refine_ls_number_reflns 15908
_refine_ls_number_restraints 0
_refine_ls_restrained_S_all 1.138
_refine_ls_R_factor_all 0.1529
_refine_ls_R_factor_gt 0.1224
_refine_ls_shift/su_max 0.018
_refine_ls_shift/su_mean 0.000
_refine_ls_structure_factor_coef Fsqd
_refine_ls_weighting_details 'w=1/[\s^2^(Fo^2^)+(0.0020P)^2^+78.2551P] where P=(Fo^2^+2Fc^2^)/3'
_refine_ls_weighting_scheme calc
_refine_ls_wR_factor_gt 0.2756
_refine_ls_wR_factor_ref 0.2917
_reflns_number_gt 12301
_reflns_number_total 15908
_reflns_threshold_expression >2sigma(I)
_cod_data_source_file d4dt00487f2.cif
_cod_data_source_block 1THF2
_cod_depositor_comments 'Adding full bibliography for 7715491--7715494.cif.'
_cod_original_cell_volume 3568.1(8)
_cod_database_code 7715493

loop_
_space_group_symop_operation_xyz
'x, y, z'
'-x, -y, -z'

loop_
_atom_site_label
_atom_site_type_symbol
_atom_site_fract_x
_atom_site_fract_y
_atom_site_fract_z
_atom_site_U_iso_or_equiv
_atom_site_adp_type
_atom_site_occupancy
_atom_site_site_symmetry_order
_atom_site_calc_flag
_atom_site_refinement_flags_posn
_atom_site_refinement_flags_adp
_atom_site_refinement_flags_occupancy
_atom_site_disorder_assembly
_atom_site_disorder_group
P1 P 0.6433(2) 0.7865(2) 0.76332(15) 0.0353(6) Uani 1 1 d . . . . .
O1 O 0.8465(6) 0.5510(7) 0.6615(4) 0.045(2) Uani 1 1 d . . . . .
C2 C 0.9166(10) 0.5655(12) 0.6966(7) 0.055(3) Uani 1 1 d . . . . .
H2A H 0.925240 0.515470 0.740785 0.066 Uiso 1 1 calc R U . . .
H2B H 0.891750 0.635087 0.706608 0.066 Uiso 1 1 calc R U . . .
C3 C 1.0184(9) 0.5503(13) 0.6484(9) 0.068(4) Uani 1 1 d . . . . .
H3A H 1.048387 0.606043 0.644551 0.082 Uiso 1 1 calc R U . . .
H3B H 1.069198 0.484491 0.665395 0.082 Uiso 1 1 calc R U . . .
C4 C 0.9921(8) 0.5510(10) 0.5824(6) 0.046(3) Uani 1 1 d . . . . .
H4A H 1.050321 0.506053 0.556401 0.055 Uiso 1 1 calc R U . . .
H4B H 0.974460 0.620898 0.554026 0.055 Uiso 1 1 calc R U . . .
C5 C 0.9032(10) 0.5133(12) 0.6004(8) 0.057(4) Uani 1 1 d . . . . .
H5A H 0.859776 0.538834 0.562329 0.068 Uiso 1 1 calc R U . . .
H5B H 0.925407 0.437823 0.609963 0.068 Uiso 1 1 calc R U . . .
N10 N 0.4826(5) 0.5517(6) 0.6756(4) 0.0197(15) Uani 1 1 d . . . . .
O11A O 0.5054(7) 0.5794(7) 0.8278(4) 0.048(2) Uani 0.5 1 d . . P A 1
C12A C 0.4140(11) 0.6662(13) 0.8275(7) 0.061(2) Uani 0.5 1 d . . P A 1
H12A H 0.365427 0.662031 0.799072 0.074 Uiso 0.5 1 calc R U P A 1
H12B H 0.432790 0.729980 0.808016 0.074 Uiso 0.5 1 calc R U P A 1
C13A C 0.365(3) 0.665(3) 0.9007(15) 0.061(2) Uani 0.5 1 d . . P A 1
H13A H 0.290948 0.706289 0.904170 0.074 Uiso 0.5 1 calc R U P A 1
H13B H 0.402819 0.686685 0.927662 0.074 Uiso 0.5 1 calc R U P A 1
C14A C 0.378(2) 0.548(3) 0.9220(15) 0.061(2) Uani 0.5 1 d . . P A 1
H14A H 0.333350 0.527259 0.899425 0.074 Uiso 0.5 1 calc R U P A 1
H14B H 0.366788 0.524599 0.972788 0.074 Uiso 0.5 1 calc R U P A 1
C15A C 0.5042(11) 0.5114(13) 0.8886(7) 0.061(2) Uani 0.5 1 d . . P A 1
H15A H 0.549474 0.516820 0.918954 0.074 Uiso 0.5 1 calc R U P A 1
H15B H 0.526075 0.440626 0.881087 0.074 Uiso 0.5 1 calc R U P A 1
O11B O 0.5054(7) 0.5794(7) 0.8278(4) 0.048(2) Uani 0.5 1 d . . P A 2
C12B C 0.4140(11) 0.6662(13) 0.8275(7) 0.061(2) Uani 0.5 1 d . . P A 2
H12C H 0.379280 0.680311 0.786087 0.074 Uiso 0.5 1 calc R U P A 2
H12D H 0.429668 0.727956 0.830528 0.074 Uiso 0.5 1 calc R U P A 2
C13B C 0.349(2) 0.627(3) 0.8941(15) 0.061(2) Uani 0.5 1 d . . P A 2
H13C H 0.296391 0.684567 0.912865 0.074 Uiso 0.5 1 calc R U P A 2
H13D H 0.313451 0.582091 0.885501 0.074 Uiso 0.5 1 calc R U P A 2
C14B C 0.427(2) 0.570(3) 0.9418(14) 0.061(2) Uani 0.5 1 d . . P A 2
H14C H 0.400404 0.524910 0.982165 0.074 Uiso 0.5 1 calc R U P A 2
H14D H 0.455050 0.615290 0.957425 0.074 Uiso 0.5 1 calc R U P A 2
C15B C 0.5042(11) 0.5114(13) 0.8886(7) 0.061(2) Uani 0.5 1 d . . P A 2
H15C H 0.574201 0.483305 0.903438 0.074 Uiso 0.5 1 calc R U P A 2
H15D H 0.481820 0.454383 0.883800 0.074 Uiso 0.5 1 calc R U P A 2
Ba1 Ba 0.64067(4) 0.58960(5) 0.70598(3) 0.02262(16) Uani 1 1 d . . . . .
C21 C 0.5994(9) 0.7739(9) 0.8549(6) 0.039(3) Uani 1 1 d . . . . .
C22 C 0.5103(11) 0.8409(11) 0.8858(7) 0.052(3) Uani 1 1 d . . . . .
H22 H 0.468357 0.897576 0.857391 0.063 Uiso 1 1 calc R U . . .
C23 C 0.4838(13) 0.8249(14) 0.9569(7) 0.067(4) Uani 1 1 d . . . . .
H23 H 0.422067 0.869339 0.976132 0.081 Uiso 1 1 calc R U . . .
C24 C 0.5425(15) 0.7485(17) 0.9992(7) 0.080(6) Uani 1 1 d . . . . .
H24 H 0.524990 0.740399 1.048049 0.096 Uiso 1 1 calc R U . . .
C25 C 0.6304(15) 0.6809(14) 0.9699(7) 0.073(5) Uani 1 1 d . . . . .
H25 H 0.673022 0.626088 0.999121 0.088 Uiso 1 1 calc R U . . .
C26 C 0.6555(11) 0.6925(11) 0.9000(6) 0.052(3) Uani 1 1 d . . . . .
H26 H 0.713443 0.643256 0.881583 0.063 Uiso 1 1 calc R U . . .
C27 C 0.5473(8) 0.9048(8) 0.7262(5) 0.033(2) Uani 1 1 d . . . . .
C28 C 0.4637(8) 0.9024(9) 0.6988(6) 0.037(2) Uani 1 1 d . . . . .
H28 H 0.453654 0.838631 0.701185 0.045 Uiso 1 1 calc R U . . .
C29 C 0.3950(9) 0.9905(10) 0.6684(6) 0.047(3) Uani 1 1 d . . . . .
H29 H 0.338444 0.987217 0.649905 0.057 Uiso 1 1 calc R U . . .
C30 C 0.4086(10) 1.0843(10) 0.6650(7) 0.052(3) Uani 1 1 d . . . . .
H30 H 0.362550 1.145305 0.643125 0.062 Uiso 1 1 calc R U . . .
C31 C 0.4882(10) 1.0879(10) 0.6930(7) 0.051(3) Uani 1 1 d . . . . .
H31 H 0.495674 1.152087 0.692715 0.061 Uiso 1 1 calc R U . . .
C32 C 0.5589(10) 0.9991(9) 0.7221(6) 0.043(3) Uani 1 1 d . . . . .
H32 H 0.616129 1.003202 0.739560 0.052 Uiso 1 1 calc R U . . .
N41 N 0.6725(6) 0.3758(6) 0.7281(4) 0.0285(17) Uani 1 1 d . . . . .
C42 C 0.7775(7) 0.3134(7) 0.7319(5) 0.030(2) Uani 1 1 d . . . . .
C43 C 0.8325(7) 0.2622(8) 0.6771(5) 0.030(2) Uani 1 1 d . . . . .
C44 C 0.9370(8) 0.2066(8) 0.6823(6) 0.038(2) Uani 1 1 d . . . . .
H44 H 0.975863 0.171133 0.646670 0.045 Uiso 1 1 calc R U . . .
C45 C 0.9844(8) 0.2017(9) 0.7358(7) 0.046(3) Uani 1 1 d . . . . .
H45 H 1.055553 0.164089 0.737182 0.055 Uiso 1 1 calc R U . . .
C46 C 0.9285(8) 0.2519(10) 0.7889(6) 0.045(3) Uani 1 1 d . . . . .
H46 H 0.962558 0.247118 0.826678 0.054 Uiso 1 1 calc R U . . .
C47 C 0.8255(7) 0.3083(8) 0.7890(5) 0.031(2) Uani 1 1 d . . . . .
C48 C 0.7808(9) 0.2636(9) 0.6178(6) 0.043(3) Uani 1 1 d . . . . .
H48 H 0.719987 0.326557 0.612611 0.052 Uiso 1 1 calc R U . . .
C49 C 0.8549(11) 0.2661(11) 0.5488(7) 0.058(4) Uani 1 1 d . . . . .
H49A H 0.911892 0.202188 0.551389 0.088 Uiso 1 1 calc R U . . .
H49B H 0.883005 0.323445 0.540712 0.088 Uiso 1 1 calc R U . . .
H49C H 0.816615 0.274153 0.510731 0.088 Uiso 1 1 calc R U . . .
C50 C 0.7417(10) 0.1727(11) 0.6310(7) 0.055(3) Uani 1 1 d . . . . .
H50A H 0.800134 0.110094 0.636541 0.082 Uiso 1 1 calc R U . . .
H50B H 0.707722 0.176270 0.591785 0.082 Uiso 1 1 calc R U . . .
H50C H 0.691756 0.172534 0.673271 0.082 Uiso 1 1 calc R U . . .
C51 C 0.7649(9) 0.3538(9) 0.8505(6) 0.041(3) Uani 1 1 d . . . . .
H51 H 0.702223 0.408993 0.834398 0.049 Uiso 1 1 calc R U . . .
C52 C 0.7272(13) 0.2735(13) 0.9043(7) 0.069(4) Uani 1 1 d . . . . .
H52A H 0.698927 0.236805 0.881633 0.104 Uiso 1 1 calc R U . . .
H52B H 0.672946 0.306366 0.938107 0.104 Uiso 1 1 calc R U . . .
H52C H 0.785267 0.225470 0.927897 0.104 Uiso 1 1 calc R U . . .
C53 C 0.8226(12) 0.4011(13) 0.8838(9) 0.073(4) Uani 1 1 d . . . . .
H53A H 0.875955 0.346828 0.908627 0.109 Uiso 1 1 calc R U . . .
H53B H 0.773472 0.440951 0.916412 0.109 Uiso 1 1 calc R U . . .
H53C H 0.855520 0.445667 0.847809 0.109 Uiso 1 1 calc R U . . .
C54 C 0.6019(7) 0.3313(8) 0.7494(5) 0.026(2) Uani 1 1 d . . . . .
H54 H 0.624735 0.259491 0.765159 0.031 Uiso 1 1 calc R U . . .
C55 C 0.4914(7) 0.3787(7) 0.7520(5) 0.0256(19) Uani 1 1 d . . . . .
C56 C 0.4287(7) 0.3171(8) 0.7890(5) 0.028(2) Uani 1 1 d . . . . .
H56 H 0.462485 0.247988 0.807739 0.033 Uiso 1 1 calc R U . . .
C57 C 0.3210(7) 0.3503(8) 0.8000(5) 0.027(2) Uani 1 1 d . . . . .
C58 C 0.2724(7) 0.4516(7) 0.7696(5) 0.0240(19) Uani 1 1 d . . . . .
H58 H 0.198865 0.477303 0.775994 0.029 Uiso 1 1 calc R U . . .
C59 C 0.3298(7) 0.5148(7) 0.7303(5) 0.0240(19) Uani 1 1 d . . . . .
C60 C 0.4406(6) 0.4796(7) 0.7198(4) 0.0207(17) Uani 1 1 d . . . . .
C61 C 0.2556(8) 0.2799(9) 0.8384(5) 0.036(2) Uani 1 1 d . . . . .
C62 C 0.3222(9) 0.1764(10) 0.8711(7) 0.050(3) Uani 1 1 d . . . . .
H62A H 0.277505 0.136116 0.899274 0.075 Uiso 1 1 calc R U . . .
H62B H 0.365908 0.185177 0.900385 0.075 Uiso 1 1 calc R U . . .
H62C H 0.366277 0.141010 0.834625 0.075 Uiso 1 1 calc R U . . .
C63 C 0.1969(9) 0.2637(10) 0.7882(6) 0.042(3) Uani 1 1 d . . . . .
H63A H 0.246305 0.234796 0.750771 0.063 Uiso 1 1 calc R U . . .
H63B H 0.149462 0.329143 0.768759 0.063 Uiso 1 1 calc R U . . .
H63C H 0.157092 0.216652 0.812696 0.063 Uiso 1 1 calc R U . . .
C64 C 0.1780(11) 0.3288(12) 0.8945(7) 0.060(4) Uani 1 1 d . . . . .
H64A H 0.137181 0.283086 0.919997 0.090 Uiso 1 1 calc R U . . .
H64B H 0.131563 0.393624 0.873289 0.090 Uiso 1 1 calc R U . . .
H64C H 0.215201 0.341138 0.926490 0.090 Uiso 1 1 calc R U . . .
N71 N 0.5822(5) 0.6991(6) 0.5767(4) 0.0209(15) Uani 1 1 d . . . . .
C72 C 0.6602(6) 0.7096(7) 0.5189(4) 0.0206(18) Uani 1 1 d . . . . .
C73 C 0.6787(7) 0.6518(7) 0.4681(5) 0.0245(19) Uani 1 1 d . . . . .
C74 C 0.7597(7) 0.6563(8) 0.4153(5) 0.029(2) Uani 1 1 d . . . . .
H74 H 0.772785 0.617817 0.380388 0.035 Uiso 1 1 calc R U . . .
C75 C 0.8207(7) 0.7152(8) 0.4129(5) 0.032(2) Uani 1 1 d . . . . .
H75 H 0.875829 0.717400 0.376128 0.039 Uiso 1 1 calc R U . . .
C76 C 0.8040(7) 0.7720(8) 0.4630(5) 0.030(2) Uani 1 1 d . . . . .
H76 H 0.848099 0.812113 0.460582 0.036 Uiso 1 1 calc R U . . .
C77 C 0.7239(6) 0.7707(7) 0.5166(5) 0.0228(18) Uani 1 1 d . . . . .
C78 C 0.6115(8) 0.5841(8) 0.4701(5) 0.029(2) Uani 1 1 d . . . . .
H78 H 0.571089 0.575076 0.517226 0.035 Uiso 1 1 calc R U . . .
C79 C 0.5351(9) 0.6380(10) 0.4174(6) 0.043(3) Uani 1 1 d . . . . .
H79A H 0.490877 0.703273 0.429130 0.065 Uiso 1 1 calc R U . . .
H79B H 0.491775 0.595144 0.418331 0.065 Uiso 1 1 calc R U . . .
H79C H 0.573439 0.650080 0.371076 0.065 Uiso 1 1 calc R U . . .
C80 C 0.6776(10) 0.4802(9) 0.4567(6) 0.045(3) Uani 1 1 d . . . . .
H80A H 0.711356 0.486784 0.408677 0.068 Uiso 1 1 calc R U . . .
H80B H 0.633625 0.435630 0.464522 0.068 Uiso 1 1 calc R U . . .
H80C H 0.730507 0.450776 0.488120 0.068 Uiso 1 1 calc R U . . .
C81 C 0.6975(7) 0.8387(8) 0.5686(5) 0.027(2) Uani 1 1 d . . . . .
H81 H 0.658866 0.807358 0.611256 0.033 Uiso 1 1 calc R U . . .
C82 C 0.7928(9) 0.8492(9) 0.5893(6) 0.038(3) Uani 1 1 d . . . . .
H82A H 0.827824 0.887008 0.549645 0.058 Uiso 1 1 calc R U . . .
H82B H 0.840294 0.781353 0.604125 0.058 Uiso 1 1 calc R U . . .
H82C H 0.771604 0.886107 0.627503 0.058 Uiso 1 1 calc R U . . .
C83 C 0.6258(8) 0.9422(8) 0.5403(6) 0.037(2) Uani 1 1 d . . . . .
H83A H 0.610171 0.986894 0.573565 0.055 Uiso 1 1 calc R U . . .
H83B H 0.561205 0.934323 0.532783 0.055 Uiso 1 1 calc R U . . .
H83C H 0.659656 0.972406 0.496348 0.055 Uiso 1 1 calc R U . . .
C84 C 0.4882(6) 0.7468(7) 0.5664(4) 0.0199(17) Uani 1 1 d . . . . .
H84 H 0.476911 0.798962 0.526124 0.024 Uiso 1 1 calc R U . . .
C85 C 0.3974(6) 0.7275(6) 0.6113(4) 0.0183(16) Uani 1 1 d . . . . .
C86 C 0.3006(7) 0.8005(7) 0.6037(5) 0.0246(19) Uani 1 1 d . . . . .
H86 H 0.298520 0.862511 0.571339 0.029 Uiso 1 1 calc R U . . .
C87 C 0.2074(7) 0.7880(8) 0.6404(5) 0.028(2) Uani 1 1 d . . . . .
C88 C 0.2099(6) 0.6940(7) 0.6839(5) 0.0243(19) Uani 1 1 d . . . . .
H88 H 0.146764 0.682468 0.707885 0.029 Uiso 1 1 calc R U . . .
C89 C 0.3033(6) 0.6163(7) 0.6930(5) 0.0206(18) Uani 1 1 d . . . . .
C90 C 0.3993(6) 0.6343(7) 0.6588(4) 0.0215(18) Uani 1 1 d . . . . .
C91 C 0.1061(10) 0.8758(11) 0.6356(8) 0.0598(19) Uani 1 1 d . . . . .
C92 C 0.1139(9) 0.9603(10) 0.5769(8) 0.0598(19) Uani 1 1 d . . . . .
H92A H 0.125545 0.936756 0.533396 0.090 Uiso 1 1 calc R U . . .
H92B H 0.172050 0.983656 0.579566 0.090 Uiso 1 1 calc R U . . .
H92C H 0.049351 1.016686 0.578769 0.090 Uiso 1 1 calc R U . . .
C93 C 0.0824(9) 0.9172(11) 0.7011(8) 0.0598(19) Uani 1 1 d . . . . .
H93A H 0.135953 0.947527 0.702620 0.090 Uiso 1 1 calc R U . . .
H93B H 0.081325 0.861652 0.741365 0.090 Uiso 1 1 calc R U . . .
H93C H 0.014544 0.969302 0.701963 0.090 Uiso 1 1 calc R U . . .
C94 C 0.0178(9) 0.8404(11) 0.6320(8) 0.0598(19) Uani 1 1 d . . . . .
H94A H -0.043897 0.899297 0.624352 0.090 Uiso 1 1 calc R U . . .
H94B H 0.003792 0.794467 0.675542 0.090 Uiso 1 1 calc R U . . .
H94C H 0.035383 0.804136 0.593663 0.090 Uiso 1 1 calc R U . . .
O101 O 0.0355(9) 0.6296(12) 0.8212(6) 0.097(5) Uani 1 1 d . . . . .
C102 C -0.0647(15) 0.6518(19) 0.8518(9) 0.096(3) Uani 1 1 d . . . . .
H10A H -0.096765 0.602358 0.845518 0.116 Uiso 1 1 calc R U . . .
H10B H -0.104267 0.720813 0.829643 0.116 Uiso 1 1 calc R U . . .
C103 C -0.0689(15) 0.6475(19) 0.9220(9) 0.096(3) Uani 1 1 d . . . . .
H10C H -0.091648 0.588738 0.949936 0.116 Uiso 1 1 calc R U . . .
H10D H -0.117903 0.710791 0.935495 0.116 Uiso 1 1 calc R U . . .
C104 C 0.0398(14) 0.6360(19) 0.9324(9) 0.096(3) Uani 1 1 d . . . . .
H10E H 0.040124 0.690529 0.954669 0.116 Uiso 1 1 calc R U . . .
H10F H 0.069494 0.569127 0.962044 0.116 Uiso 1 1 calc R U . . .
C105 C 0.0982(15) 0.6433(19) 0.8650(9) 0.096(3) Uani 1 1 d . . . . .
H10G H 0.166100 0.589669 0.865190 0.116 Uiso 1 1 calc R U . . .
H10H H 0.110268 0.710781 0.849040 0.116 Uiso 1 1 calc R U . . .
O111 O 0.6803(9) 0.0862(8) 0.8280(7) 0.085(4) Uani 0.5 1 d . . P B 1
C112 C 0.6307(16) 0.0320(14) 0.8844(10) 0.086(3) Uani 0.5 1 d . . P B 1
H11A H 0.587276 0.078107 0.915888 0.103 Uiso 0.5 1 calc R U P B 1
H11B H 0.584860 0.004189 0.868144 0.103 Uiso 0.5 1 calc R U P B 1
C113 C 0.702(4) -0.045(4) 0.919(3) 0.086(3) Uani 0.5 1 d . . P B 1
H11C H 0.685712 -0.046592 0.969114 0.103 Uiso 0.5 1 calc R U P B 1
H11D H 0.704051 -0.111129 0.910113 0.103 Uiso 0.5 1 calc R U P B 1
C114 C 0.793(3) -0.027(3) 0.895(2) 0.086(3) Uani 0.5 1 d . . P B 1
H11E H 0.850170 -0.091728 0.897851 0.103 Uiso 0.5 1 calc R U P B 1
H11F H 0.805304 0.015961 0.922158 0.103 Uiso 0.5 1 calc R U P B 1
C115 C 0.7885(16) 0.0285(14) 0.8194(10) 0.086(3) Uani 0.5 1 d . . P B 1
H11G H 0.834579 0.072561 0.804190 0.103 Uiso 0.5 1 calc R U P B 1
H11H H 0.803916 -0.018939 0.787373 0.103 Uiso 0.5 1 calc R U P B 1
O211 O 0.6803(9) 0.0862(8) 0.8280(7) 0.085(4) Uani 0.5 1 d . . P C 2
C212 C 0.6307(16) 0.0320(14) 0.8844(10) 0.086(3) Uani 0.5 1 d . . P C 2
H21A H 0.575544 0.013914 0.870359 0.103 Uiso 0.5 1 calc R U P C 2
H21B H 0.599660 0.072051 0.921372 0.103 Uiso 0.5 1 calc R U P C 2
C213 C 0.723(4) -0.070(3) 0.910(3) 0.086(3) Uani 0.5 1 d . . P C 2
H21C H 0.746080 -0.064096 0.952412 0.103 Uiso 0.5 1 calc R U P C 2
H21D H 0.699882 -0.131062 0.920857 0.103 Uiso 0.5 1 calc R U P C 2
C214 C 0.803(3) -0.075(3) 0.856(2) 0.086(3) Uani 0.5 1 d . . P C 2
H21E H 0.799510 -0.118520 0.826023 0.103 Uiso 0.5 1 calc R U P C 2
H21F H 0.871354 -0.103250 0.873808 0.103 Uiso 0.5 1 calc R U P C 2
C215 C 0.7885(16) 0.0285(14) 0.8194(10) 0.086(3) Uani 0.5 1 d . . P C 2
H21G H 0.813442 0.029231 0.769565 0.103 Uiso 0.5 1 calc R U P C 2
H21H H 0.829582 0.060115 0.836916 0.103 Uiso 0.5 1 calc R U P C 2

loop_
_atom_site_aniso_label
_atom_site_aniso_U_11
_atom_site_aniso_U_22
_atom_site_aniso_U_33
_atom_site_aniso_U_23
_atom_site_aniso_U_13
_atom_site_aniso_U_12
P1 0.0358(14) 0.0335(15) 0.0344(14) -0.0105(12) -0.0040(11) -0.0052(12)
O1 0.025(4) 0.053(5) 0.055(5) -0.019(4) 0.009(3) -0.013(3)
C2 0.053(8) 0.068(9) 0.041(7) -0.014(6) -0.002(6) -0.014(7)
C3 0.022(6) 0.090(12) 0.102(12) -0.052(10) -0.007(6) -0.006(6)
C4 0.027(5) 0.045(7) 0.048(7) -0.001(5) 0.003(5) 0.001(5)
C5 0.045(7) 0.063(9) 0.069(9) -0.039(7) 0.002(6) -0.011(6)
N10 0.011(3) 0.023(4) 0.027(4) -0.002(3) -0.008(3) -0.007(3)
O11A 0.056(5) 0.061(6) 0.029(4) -0.016(4) 0.012(4) -0.025(4)
C12A 0.054(5) 0.078(6) 0.042(4) -0.014(4) 0.010(3) -0.015(4)
C13A 0.054(5) 0.078(6) 0.042(4) -0.014(4) 0.010(3) -0.015(4)
C14A 0.054(5) 0.078(6) 0.042(4) -0.014(4) 0.010(3) -0.015(4)
C15A 0.054(5) 0.078(6) 0.042(4) -0.014(4) 0.010(3) -0.015(4)
O11B 0.056(5) 0.061(6) 0.029(4) -0.016(4) 0.012(4) -0.025(4)
C12B 0.054(5) 0.078(6) 0.042(4) -0.014(4) 0.010(3) -0.015(4)
C13B 0.054(5) 0.078(6) 0.042(4) -0.014(4) 0.010(3) -0.015(4)
C14B 0.054(5) 0.078(6) 0.042(4) -0.014(4) 0.010(3) -0.015(4)
C15B 0.054(5) 0.078(6) 0.042(4) -0.014(4) 0.010(3) -0.015(4)
Ba1 0.0169(2) 0.0258(3) 0.0265(3) -0.0055(2) -0.00467(18) -0.00694(19)
C21 0.046(6) 0.048(7) 0.037(6) -0.005(5) -0.015(5) -0.027(5)
C22 0.060(8) 0.061(9) 0.045(7) -0.023(6) -0.001(6) -0.023(7)
C23 0.081(11) 0.105(13) 0.037(7) -0.031(8) 0.009(7) -0.053(10)
C24 0.105(14) 0.138(17) 0.029(7) -0.014(9) -0.002(8) -0.083(13)
C25 0.103(13) 0.096(13) 0.042(8) 0.013(8) -0.033(8) -0.063(11)
C26 0.057(8) 0.061(9) 0.043(7) 0.001(6) -0.016(6) -0.027(7)
C27 0.036(5) 0.028(5) 0.034(5) -0.008(4) -0.005(4) -0.004(4)
C28 0.038(6) 0.039(6) 0.038(6) -0.017(5) -0.001(5) -0.012(5)
C29 0.035(6) 0.060(8) 0.043(7) -0.015(6) -0.012(5) -0.001(5)
C30 0.054(8) 0.042(7) 0.048(7) -0.014(6) -0.012(6) 0.008(6)
C31 0.059(8) 0.037(7) 0.054(8) -0.020(6) -0.010(6) -0.001(6)
C32 0.051(7) 0.041(7) 0.043(6) -0.014(5) -0.010(5) -0.015(5)
N41 0.020(4) 0.027(4) 0.034(4) -0.003(3) -0.003(3) -0.005(3)
C42 0.016(4) 0.023(5) 0.041(6) 0.010(4) -0.007(4) -0.003(4)
C43 0.021(4) 0.025(5) 0.043(6) 0.002(4) -0.008(4) -0.008(4)
C44 0.030(5) 0.029(6) 0.045(6) -0.003(5) 0.000(5) -0.003(4)
C45 0.018(5) 0.048(7) 0.062(8) 0.011(6) -0.015(5) -0.007(5)
C46 0.030(6) 0.064(8) 0.042(6) -0.004(6) -0.008(5) -0.020(5)
C47 0.024(5) 0.030(5) 0.032(5) 0.006(4) -0.005(4) -0.007(4)
C48 0.033(6) 0.039(7) 0.048(7) -0.011(5) -0.006(5) 0.004(5)
C49 0.058(8) 0.051(8) 0.048(7) -0.008(6) 0.003(6) 0.000(6)
C50 0.038(7) 0.064(9) 0.068(9) -0.026(7) -0.006(6) -0.013(6)
C51 0.034(6) 0.049(7) 0.034(6) 0.001(5) -0.011(4) -0.010(5)
C52 0.081(11) 0.077(11) 0.035(7) -0.006(7) 0.018(7) -0.023(9)
C53 0.064(10) 0.077(11) 0.088(12) -0.042(9) -0.006(8) -0.020(8)
C54 0.017(4) 0.034(5) 0.026(5) -0.001(4) -0.006(3) -0.007(4)
C55 0.022(4) 0.031(5) 0.026(5) -0.005(4) 0.000(3) -0.012(4)
C56 0.027(5) 0.030(5) 0.028(5) -0.001(4) -0.009(4) -0.012(4)
C57 0.023(4) 0.038(6) 0.025(5) -0.005(4) -0.003(4) -0.015(4)
C58 0.017(4) 0.035(5) 0.026(5) -0.012(4) 0.000(3) -0.014(4)
C59 0.020(4) 0.034(5) 0.025(4) -0.012(4) -0.003(3) -0.013(4)
C60 0.016(4) 0.025(5) 0.025(4) -0.007(4) -0.003(3) -0.011(3)
C61 0.040(6) 0.044(7) 0.028(5) 0.001(5) -0.001(4) -0.025(5)
C62 0.045(7) 0.051(8) 0.049(7) 0.016(6) -0.005(5) -0.028(6)
C63 0.035(6) 0.054(8) 0.042(6) -0.003(5) -0.003(5) -0.025(5)
C64 0.062(8) 0.074(10) 0.048(7) -0.011(7) 0.021(6) -0.043(8)
N71 0.015(3) 0.022(4) 0.023(4) -0.001(3) -0.003(3) -0.005(3)
C72 0.008(3) 0.020(4) 0.024(4) 0.001(3) -0.002(3) 0.004(3)
C73 0.021(4) 0.022(5) 0.025(5) -0.003(4) -0.006(3) 0.001(4)
C74 0.020(4) 0.033(5) 0.025(5) -0.008(4) 0.001(4) 0.004(4)
C75 0.025(5) 0.034(6) 0.030(5) -0.004(4) 0.002(4) -0.004(4)
C76 0.015(4) 0.036(6) 0.038(5) -0.007(4) 0.002(4) -0.009(4)
C77 0.016(4) 0.024(5) 0.026(4) 0.000(4) -0.011(3) -0.001(3)
C78 0.032(5) 0.035(6) 0.024(5) -0.010(4) 0.001(4) -0.013(4)
C79 0.041(6) 0.047(7) 0.047(7) -0.009(5) -0.016(5) -0.015(5)
C80 0.052(7) 0.045(7) 0.046(7) -0.021(6) -0.009(5) -0.014(6)
C81 0.024(5) 0.030(5) 0.031(5) -0.005(4) -0.003(4) -0.013(4)
C82 0.042(6) 0.051(7) 0.039(6) -0.015(5) -0.012(5) -0.027(5)
C83 0.038(6) 0.033(6) 0.039(6) -0.009(5) -0.006(5) -0.009(5)
C84 0.017(4) 0.020(4) 0.022(4) -0.001(3) -0.004(3) -0.006(3)
C85 0.011(4) 0.018(4) 0.024(4) -0.006(3) -0.005(3) 0.000(3)
C86 0.023(4) 0.021(5) 0.034(5) -0.007(4) -0.009(4) -0.007(4)
C87 0.014(4) 0.037(6) 0.035(5) -0.015(4) -0.005(4) -0.004(4)
C88 0.010(4) 0.031(5) 0.035(5) -0.009(4) -0.007(3) -0.007(3)
C89 0.011(4) 0.030(5) 0.028(4) -0.015(4) -0.005(3) -0.006(3)
C90 0.017(4) 0.028(5) 0.024(4) -0.012(4) -0.003(3) -0.007(3)
C91 0.031(3) 0.048(4) 0.088(5) -0.014(4) -0.010(3) 0.005(3)
C92 0.031(3) 0.048(4) 0.088(5) -0.014(4) -0.010(3) 0.005(3)
C93 0.031(3) 0.048(4) 0.088(5) -0.014(4) -0.010(3) 0.005(3)
C94 0.031(3) 0.048(4) 0.088(5) -0.014(4) -0.010(3) 0.005(3)
O101 0.056(7) 0.177(14) 0.074(8) -0.059(9) 0.017(6) -0.045(8)
C102 0.081(6) 0.156(11) 0.068(6) -0.047(6) 0.008(5) -0.049(7)
C103 0.081(6) 0.156(11) 0.068(6) -0.047(6) 0.008(5) -0.049(7)
C104 0.081(6) 0.156(11) 0.068(6) -0.047(6) 0.008(5) -0.049(7)
C105 0.081(6) 0.156(11) 0.068(6) -0.047(6) 0.008(5) -0.049(7)
O111 0.075(7) 0.045(6) 0.130(11) 0.019(6) -0.038(7) -0.024(5)
C112 0.107(9) 0.062(7) 0.085(7) 0.010(5) -0.028(6) -0.031(6)
C113 0.107(9) 0.062(7) 0.085(7) 0.010(5) -0.028(6) -0.031(6)
C114 0.107(9) 0.062(7) 0.085(7) 0.010(5) -0.028(6) -0.031(6)
C115 0.107(9) 0.062(7) 0.085(7) 0.010(5) -0.028(6) -0.031(6)
O211 0.075(7) 0.045(6) 0.130(11) 0.019(6) -0.038(7) -0.024(5)
C212 0.107(9) 0.062(7) 0.085(7) 0.010(5) -0.028(6) -0.031(6)
C213 0.107(9) 0.062(7) 0.085(7) 0.010(5) -0.028(6) -0.031(6)
C214 0.107(9) 0.062(7) 0.085(7) 0.010(5) -0.028(6) -0.031(6)
C215 0.107(9) 0.062(7) 0.085(7) 0.010(5) -0.028(6) -0.031(6)

loop_
_atom_type_symbol
_atom_type_description
_atom_type_scat_dispersion_real
_atom_type_scat_dispersion_imag
_atom_type_scat_source
C C 0.0033 0.0016 'International Tables Vol C Tables 4.2.6.8 and 6.1.1.4'
H H 0.0000 0.0000 'International Tables Vol C Tables 4.2.6.8 and 6.1.1.4'
N N 0.0061 0.0033 'International Tables Vol C Tables 4.2.6.8 and 6.1.1.4'
P P 0.1023 0.0942 'International Tables Vol C Tables 4.2.6.8 and 6.1.1.4'
Ba Ba -0.3244 2.2819 'International Tables Vol C Tables 4.2.6.8 and 6.1.1.4'
O O 0.0106 0.0060 'International Tables Vol C Tables 4.2.6.8 and 6.1.1.4'

loop_
_geom_angle_atom_site_label_1
_geom_angle_atom_site_label_2
_geom_angle_atom_site_label_3
_geom_angle
_geom_angle_site_symmetry_1
_geom_angle_site_symmetry_3
_geom_angle_publ_flag
C21 P1 C27 102.7(5) . . ?
C21 P1 Ba1 111.2(4) . . ?
C27 P1 Ba1 111.3(3) . . ?
C2 O1 C5 108.3(9) . . ?
C2 O1 Ba1 123.7(7) . . ?
C5 O1 Ba1 128.0(7) . . ?
O1 C2 C3 105.7(10) . . ?
O1 C2 H2A 110.6 . . ?
C3 C2 H2A 110.6 . . ?
O1 C2 H2B 110.6 . . ?
C3 C2 H2B 110.6 . . ?
H2A C2 H2B 108.7 . . ?
C4 C3 C2 105.1(10) . . ?
C4 C3 H3A 110.7 . . ?
C2 C3 H3A 110.7 . . ?
C4 C3 H3B 110.7 . . ?
C2 C3 H3B 110.7 . . ?
H3A C3 H3B 108.8 . . ?
C3 C4 C5 104.0(11) . . ?
C3 C4 H4A 111.0 . . ?
C5 C4 H4A 111.0 . . ?
C3 C4 H4B 111.0 . . ?
C5 C4 H4B 111.0 . . ?
H4A C4 H4B 109.0 . . ?
O1 C5 C4 105.6(10) . . ?
O1 C5 H5A 110.6 . . ?
C4 C5 H5A 110.6 . . ?
O1 C5 H5B 110.6 . . ?
C4 C5 H5B 110.6 . . ?
H5A C5 H5B 108.8 . . ?
C90 N10 C60 105.0(7) . . ?
C90 N10 Ba1 116.3(5) . . ?
C60 N10 Ba1 120.4(5) . . ?
C15A O11A C12A 111.3(9) . . ?
C15A O11A Ba1 135.2(8) . . ?
C12A O11A Ba1 113.5(7) . . ?
O11A C12A C13A 107.1(16) . . ?
O11A C12A H12A 110.3 . . ?
C13A C12A H12A 110.3 . . ?
O11A C12A H12B 110.3 . . ?
C13A C12A H12B 110.3 . . ?
H12A C12A H12B 108.5 . . ?
C12A C13A C14A 97(2) . . ?
C12A C13A H13A 112.3 . . ?
C14A C13A H13A 112.3 . . ?
C12A C13A H13B 112.3 . . ?
C14A C13A H13B 112.3 . . ?
H13A C13A H13B 109.9 . . ?
C13A C14A C15A 95(2) . . ?
C13A C14A H14A 112.7 . . ?
C15A C14A H14A 112.7 . . ?
C13A C14A H14B 112.7 . . ?
C15A C14A H14B 112.7 . . ?
H14A C14A H14B 110.1 . . ?
O11A C15A C14A 101.8(14) . . ?
O11A C15A H15A 111.4 . . ?
C14A C15A H15A 111.4 . . ?
O11A C15A H15B 111.4 . . ?
C14A C15A H15B 111.4 . . ?
H15A C15A H15B 109.3 . . ?
C15B O11B C12B 111.3(9) . . ?
C15B O11B Ba1 135.2(8) . . ?
C12B O11B Ba1 113.5(7) . . ?
O11B C12B C13B 99.8(17) . . ?
O11B C12B H12C 111.8 . . ?
C13B C12B H12C 111.8 . . ?
O11B C12B H12D 111.8 . . ?
C13B C12B H12D 111.8 . . ?
H12C C12B H12D 109.5 . . ?
C14B C13B C12B 103(2) . . ?
C14B C13B H13C 111.1 . . ?
C12B C13B H13C 111.1 . . ?
C14B C13B H13D 111.1 . . ?
C12B C13B H13D 111.1 . . ?
H13C C13B H13D 109.0 . . ?
C13B C14B C15B 95(2) . . ?
C13B C14B H14C 112.7 . . ?
C15B C14B H14C 112.7 . . ?
C13B C14B H14D 112.7 . . ?
C15B C14B H14D 112.7 . . ?
H14C C14B H14D 110.2 . . ?
O11B C15B C14B 106.4(16) . . ?
O11B C15B H15C 110.4 . . ?
C14B C15B H15C 110.4 . . ?
O11B C15B H15D 110.5 . . ?
C14B C15B H15D 110.5 . . ?
H15C C15B H15D 108.6 . . ?
N10 Ba1 O1 137.0(2) . . ?
N10 Ba1 O11B 74.7(2) . . ?
O1 Ba1 O11B 140.2(3) . . ?
N10 Ba1 O11A 74.7(2) . . ?
O1 Ba1 O11A 140.2(3) . . ?
N10 Ba1 N71 66.8(2) . . ?
O1 Ba1 N71 94.1(2) . . ?
O11B Ba1 N71 124.6(2) . . ?
O11A Ba1 N71 124.6(2) . . ?
N10 Ba1 N41 68.9(2) . . ?
O1 Ba1 N41 87.4(2) . . ?
O11B Ba1 N41 84.6(2) . . ?
O11A Ba1 N41 84.6(2) . . ?
N71 Ba1 N41 114.7(2) . . ?
N10 Ba1 P1 128.91(17) . . ?
O1 Ba1 P1 89.63(18) . . ?
O11B Ba1 P1 78.14(19) . . ?
O11A Ba1 P1 78.14(19) . . ?
N71 Ba1 P1 96.31(16) . . ?
N41 Ba1 P1 148.99(18) . . ?
C26 C21 C22 115.8(12) . . ?
C26 C21 P1 118.8(10) . . ?
C22 C21 P1 125.3(10) . . ?
C23 C22 C21 120.8(14) . . ?
C23 C22 H22 119.6 . . ?
C21 C22 H22 119.6 . . ?
C24 C23 C22 121.8(16) . . ?
C24 C23 H23 119.1 . . ?
C22 C23 H23 119.1 . . ?
C23 C24 C25 118.3(13) . . ?
C23 C24 H24 120.8 . . ?
C25 C24 H24 120.8 . . ?
C26 C25 C24 120.8(16) . . ?
C26 C25 H25 119.6 . . ?
C24 C25 H25 119.6 . . ?
C25 C26 C21 122.2(15) . . ?
C25 C26 H26 118.9 . . ?
C21 C26 H26 118.9 . . ?
C32 C27 C28 117.6(10) . . ?
C32 C27 P1 120.8(9) . . ?
C28 C27 P1 121.6(8) . . ?
C29 C28 C27 121.4(11) . . ?
C29 C28 H28 119.3 . . ?
C27 C28 H28 119.3 . . ?
C28 C29 C30 119.8(11) . . ?
C28 C29 H29 120.1 . . ?
C30 C29 H29 120.1 . . ?
C31 C30 C29 119.4(12) . . ?
C31 C30 H30 120.3 . . ?
C29 C30 H30 120.3 . . ?
C30 C31 C32 120.9(12) . . ?
C30 C31 H31 119.6 . . ?
C32 C31 H31 119.6 . . ?
C27 C32 C31 120.9(11) . . ?
C27 C32 H32 119.6 . . ?
C31 C32 H32 119.6 . . ?
C54 N41 C42 117.1(8) . . ?
C54 N41 Ba1 125.8(6) . . ?
C42 N41 Ba1 115.2(6) . . ?
C47 C42 C43 121.7(8) . . ?
C47 C42 N41 118.8(9) . . ?
C43 C42 N41 119.4(9) . . ?
C44 C43 C42 116.6(9) . . ?
C44 C43 C48 121.4(10) . . ?
C42 C43 C48 122.0(8) . . ?
C45 C44 C43 122.7(11) . . ?
C45 C44 H44 118.7 . . ?
C43 C44 H44 118.7 . . ?
C44 C45 C46 119.5(10) . . ?
C44 C45 H45 120.3 . . ?
C46 C45 H45 120.3 . . ?
C47 C46 C45 122.5(11) . . ?
C47 C46 H46 118.7 . . ?
C45 C46 H46 118.7 . . ?
C46 C47 C42 117.0(10) . . ?
C46 C47 C51 121.0(10) . . ?
C42 C47 C51 121.7(9) . . ?
C50 C48 C43 111.4(10) . . ?
C50 C48 C49 108.9(11) . . ?
C43 C48 C49 111.8(10) . . ?
C50 C48 H48 108.2 . . ?
C43 C48 H48 108.2 . . ?
C49 C48 H48 108.2 . . ?
C48 C49 H49A 109.5 . . ?
C48 C49 H49B 109.5 . . ?
H49A C49 H49B 109.5 . . ?
C48 C49 H49C 109.5 . . ?
H49A C49 H49C 109.5 . . ?
H49B C49 H49C 109.5 . . ?
C48 C50 H50A 109.5 . . ?
C48 C50 H50B 109.5 . . ?
H50A C50 H50B 109.5 . . ?
C48 C50 H50C 109.5 . . ?
H50A C50 H50C 109.5 . . ?
H50B C50 H50C 109.5 . . ?
C47 C51 C52 109.3(11) . . ?
C47 C51 C53 115.4(10) . . ?
C52 C51 C53 109.7(12) . . ?
C47 C51 H51 107.4 . . ?
C52 C51 H51 107.4 . . ?
C53 C51 H51 107.4 . . ?
C51 C52 H52A 109.5 . . ?
C51 C52 H52B 109.5 . . ?
H52A C52 H52B 109.5 . . ?
C51 C52 H52C 109.5 . . ?
H52A C52 H52C 109.5 . . ?
H52B C52 H52C 109.5 . . ?
C51 C53 H53A 109.5 . . ?
C51 C53 H53B 109.5 . . ?
H53A C53 H53B 109.5 . . ?
C51 C53 H53C 109.5 . . ?
H53A C53 H53C 109.5 . . ?
H53B C53 H53C 109.5 . . ?
N41 C54 C55 126.8(9) . . ?
N41 C54 H54 116.6 . . ?
C55 C54 H54 116.6 . . ?
C56 C55 C60 117.5(8) . . ?
C56 C55 C54 116.1(9) . . ?
C60 C55 C54 126.4(8) . . ?
C57 C56 C55 124.6(9) . . ?
C57 C56 H56 117.7 . . ?
C55 C56 H56 117.7 . . ?
C56 C57 C58 116.8(8) . . ?
C56 C57 C61 123.0(9) . . ?
C58 C57 C61 120.1(8) . . ?
C59 C58 C57 121.3(8) . . ?
C59 C58 H58 119.4 . . ?
C57 C58 H58 119.4 . . ?
C58 C59 C89 133.7(8) . . ?
C58 C59 C60 121.2(9) . . ?
C89 C59 C60 105.1(7) . . ?
N10 C60 C55 129.3(8) . . ?
N10 C60 C59 112.2(8) . . ?
C55 C60 C59 118.5(8) . . ?
C62 C61 C63 107.8(10) . . ?
C62 C61 C64 109.2(10) . . ?
C63 C61 C64 109.0(10) . . ?
C62 C61 C57 111.7(9) . . ?
C63 C61 C57 109.8(8) . . ?
C64 C61 C57 109.3(10) . . ?
C61 C62 H62A 109.5 . . ?
C61 C62 H62B 109.5 . . ?
H62A C62 H62B 109.5 . . ?
C61 C62 H62C 109.5 . . ?
H62A C62 H62C 109.5 . . ?
H62B C62 H62C 109.5 . . ?
C61 C63 H63A 109.5 . . ?
C61 C63 H63B 109.5 . . ?
H63A C63 H63B 109.5 . . ?
C61 C63 H63C 109.5 . . ?
H63A C63 H63C 109.5 . . ?
H63B C63 H63C 109.5 . . ?
C61 C64 H64A 109.5 . . ?
C61 C64 H64B 109.5 . . ?
H64A C64 H64B 109.5 . . ?
C61 C64 H64C 109.5 . . ?
H64A C64 H64C 109.5 . . ?
H64B C64 H64C 109.5 . . ?
C84 N71 C72 116.6(7) . . ?
C84 N71 Ba1 123.6(6) . . ?
C72 N71 Ba1 119.7(5) . . ?
C73 C72 C77 120.6(8) . . ?
C73 C72 N71 119.1(8) . . ?
C77 C72 N71 120.0(8) . . ?
C74 C73 C72 118.8(9) . . ?
C74 C73 C78 119.7(9) . . ?
C72 C73 C78 121.5(8) . . ?
C75 C74 C73 120.7(9) . . ?
C75 C74 H74 119.6 . . ?
C73 C74 H74 119.6 . . ?
C74 C75 C76 121.2(9) . . ?
C74 C75 H75 119.4 . . ?
C76 C75 H75 119.4 . . ?
C77 C76 C75 120.4(9) . . ?
C77 C76 H76 119.8 . . ?
C75 C76 H76 119.8 . . ?
C76 C77 C72 118.3(9) . . ?
C76 C77 C81 121.8(8) . . ?
C72 C77 C81 119.7(8) . . ?
C80 C78 C79 111.5(9) . . ?
C80 C78 C73 111.3(8) . . ?
C79 C78 C73 108.9(9) . . ?
C80 C78 H78 108.3 . . ?
C79 C78 H78 108.3 . . ?
C73 C78 H78 108.3 . . ?
C78 C79 H79A 109.5 . . ?
C78 C79 H79B 109.5 . . ?
H79A C79 H79B 109.5 . . ?
C78 C79 H79C 109.5 . . ?
H79A C79 H79C 109.5 . . ?
H79B C79 H79C 109.5 . . ?
C78 C80 H80A 109.5 . . ?
C78 C80 H80B 109.5 . . ?
H80A C80 H80B 109.5 . . ?
C78 C80 H80C 109.5 . . ?
H80A C80 H80C 109.5 . . ?
H80B C80 H80C 109.5 . . ?
C77 C81 C83 109.5(8) . . ?
C77 C81 C82 113.1(8) . . ?
C83 C81 C82 111.0(9) . . ?
C77 C81 H81 107.7 . . ?
C83 C81 H81 107.7 . . ?
C82 C81 H81 107.7 . . ?
C81 C82 H82A 109.5 . . ?
C81 C82 H82B 109.5 . . ?
H82A C82 H82B 109.5 . . ?
C81 C82 H82C 109.5 . . ?
H82A C82 H82C 109.5 . . ?
H82B C82 H82C 109.5 . . ?
C81 C83 H83A 109.5 . . ?
C81 C83 H83B 109.5 . . ?
H83A C83 H83B 109.5 . . ?
C81 C83 H83C 109.5 . . ?
H83A C83 H83C 109.5 . . ?
H83B C83 H83C 109.5 . . ?
N71 C84 C85 125.1(8) . . ?
N71 C84 H84 117.4 . . ?
C85 C84 H84 117.4 . . ?
C86 C85 C90 117.4(8) . . ?
C86 C85 C84 118.7(8) . . ?
C90 C85 C84 123.7(7) . . ?
C87 C86 C85 124.1(9) . . ?
C87 C86 H86 118.0 . . ?
C85 C86 H86 117.9 . . ?
C86 C87 C88 117.7(8) . . ?
C86 C87 C91 121.2(10) . . ?
C88 C87 C91 121.1(9) . . ?
C87 C88 C89 121.4(8) . . ?
C87 C88 H88 119.3 . . ?
C89 C88 H88 119.3 . . ?
C88 C89 C59 134.4(8) . . ?
C88 C89 C90 119.6(9) . . ?
C59 C89 C90 106.1(7) . . ?
N10 C90 C85 128.8(8) . . ?
N10 C90 C89 111.6(8) . . ?
C85 C90 C89 119.5(8) . . ?
C92 C91 C94 109.7(12) . . ?
C92 C91 C93 107.5(13) . . ?
C94 C91 C93 107.6(12) . . ?
C92 C91 C87 112.9(11) . . ?
C94 C91 C87 111.8(11) . . ?
C93 C91 C87 107.1(11) . . ?
C91 C92 H92A 109.5 . . ?
C91 C92 H92B 109.5 . . ?
H92A C92 H92B 109.5 . . ?
C91 C92 H92C 109.5 . . ?
H92A C92 H92C 109.5 . . ?
H92B C92 H92C 109.5 . . ?
C91 C93 H93A 109.5 . . ?
C91 C93 H93B 109.5 . . ?
H93A C93 H93B 109.5 . . ?
C91 C93 H93C 109.5 . . ?
H93A C93 H93C 109.5 . . ?
H93B C93 H93C 109.5 . . ?
C91 C94 H94A 109.5 . . ?
C91 C94 H94B 109.5 . . ?
H94A C94 H94B 109.5 . . ?
C91 C94 H94C 109.5 . . ?
H94A C94 H94C 109.5 . . ?
H94B C94 H94C 109.5 . . ?
C102 O101 C105 108.7(13) . . ?
O101 C102 C103 110.2(16) . . ?
O101 C102 H10A 109.6 . . ?
C103 C102 H10A 109.6 . . ?
O101 C102 H10B 109.6 . . ?
C103 C102 H10B 109.6 . . ?
H10A C102 H10B 108.1 . . ?
C102 C103 C104 105.5(15) . . ?
C102 C103 H10C 110.6 . . ?
C104 C103 H10C 110.6 . . ?
C102 C103 H10D 110.6 . . ?
C104 C103 H10D 110.6 . . ?
H10C C103 H10D 108.8 . . ?
C105 C104 C103 106.1(16) . . ?
C105 C104 H10E 110.5 . . ?
C103 C104 H10E 110.5 . . ?
C105 C104 H10F 110.5 . . ?
C103 C104 H10F 110.5 . . ?
H10E C104 H10F 108.7 . . ?
C104 C105 O101 105.1(15) . . ?
C104 C105 H10G 110.7 . . ?
O101 C105 H10G 110.7 . . ?
C104 C105 H10H 110.7 . . ?
O101 C105 H10H 110.7 . . ?
H10G C105 H10H 108.8 . . ?
C112 O111 C115 107.8(13) . . ?
C113 C112 O111 110(3) . . ?
C113 C112 H11A 109.8 . . ?
O111 C112 H11A 109.7 . . ?
C113 C112 H11B 109.7 . . ?
O111 C112 H11B 109.7 . . ?
H11A C112 H11B 108.2 . . ?
C114 C113 C112 106(4) . . ?
C114 C113 H11C 110.4 . . ?
C112 C113 H11C 110.4 . . ?
C114 C113 H11D 110.5 . . ?
C112 C113 H11D 110.5 . . ?
H11C C113 H11D 108.6 . . ?
C113 C114 C115 107(4) . . ?
C113 C114 H11E 110.2 . . ?
C115 C114 H11E 110.2 . . ?
C113 C114 H11F 110.3 . . ?
C115 C114 H11F 110.2 . . ?
H11E C114 H11F 108.5 . . ?
O111 C115 C114 96(2) . . ?
O111 C115 H11G 112.5 . . ?
C114 C115 H11G 112.5 . . ?
O111 C115 H11H 112.5 . . ?
C114 C115 H11H 112.5 . . ?
H11G C115 H11H 110.0 . . ?
C212 O211 C215 107.8(13) . . ?
O211 C212 C213 104(3) . . ?
O211 C212 H21A 111.0 . . ?
C213 C212 H21A 111.0 . . ?
O211 C212 H21B 111.0 . . ?
C213 C212 H21B 111.0 . . ?
H21A C212 H21B 109.0 . . ?
C214 C213 C212 106(4) . . ?
C214 C213 H21C 110.6 . . ?
C212 C213 H21C 110.6 . . ?
C214 C213 H21D 110.6 . . ?
C212 C213 H21D 110.6 . . ?
H21C C213 H21D 108.7 . . ?
C213 C214 C215 105(3) . . ?
C213 C214 H21E 110.8 . . ?
C215 C214 H21E 110.8 . . ?
C213 C214 H21F 110.7 . . ?
C215 C214 H21F 110.7 . . ?
H21E C214 H21F 108.8 . . ?
C214 C215 O211 110(2) . . ?
C214 C215 H21G 109.6 . . ?
O211 C215 H21G 109.6 . . ?
C214 C215 H21H 109.6 . . ?
O211 C215 H21H 109.6 . . ?
H21G C215 H21H 108.2 . . ?

loop_
_geom_bond_atom_site_label_1
_geom_bond_atom_site_label_2
_geom_bond_distance
_geom_bond_site_symmetry_2
_geom_bond_publ_flag
P1 C21 1.803(12) . ?
P1 C27 1.850(11) . ?
P1 Ba1 3.297(3) . ?
O1 C2 1.402(15) . ?
O1 C5 1.439(14) . ?
O1 Ba1 2.708(7) . ?
C2 C3 1.520(18) . ?
C2 H2A 0.9900 . ?
C2 H2B 0.9900 . ?
C3 C4 1.443(19) . ?
C3 H3A 0.9900 . ?
C3 H3B 0.9900 . ?
C4 C5 1.444(17) . ?
C4 H4A 0.9900 . ?
C4 H4B 0.9900 . ?
C5 H5A 0.9900 . ?
C5 H5B 0.9900 . ?
N10 C90 1.367(11) . ?
N10 C60 1.381(11) . ?
N10 Ba1 2.629(6) . ?
O11A C15A 1.357(16) . ?
O11A C12A 1.439(17) . ?
O11A Ba1 2.767(7) . ?
C12A C13A 1.49(3) . ?
C12A H12A 0.9900 . ?
C12A H12B 0.9900 . ?
C13A C14A 1.56(5) . ?
C13A H13A 0.9900 . ?
C13A H13B 0.9900 . ?
C14A C15A 1.69(3) . ?
C14A H14A 0.9900 . ?
C14A H14B 0.9900 . ?
C15A H15A 0.9900 . ?
C15A H15B 0.9900 . ?
O11B C15B 1.357(16) . ?
O11B C12B 1.439(17) . ?
O11B Ba1 2.767(7) . ?
C12B C13B 1.54(3) . ?
C12B H12C 0.9900 . ?
C12B H12D 0.9899 . ?
C13B C14B 1.47(4) . ?
C13B H13C 0.9900 . ?
C13B H13D 0.9900 . ?
C14B C15B 1.54(3) . ?
C14B H14C 0.9900 . ?
C14B H14D 0.9900 . ?
C15B H15C 0.9901 . ?
C15B H15D 0.9899 . ?
Ba1 N71 2.798(7) . ?
Ba1 N41 2.850(8) . ?
C21 C26 1.385(17) . ?
C21 C22 1.417(18) . ?
C22 C23 1.382(18) . ?
C22 H22 0.9500 . ?
C23 C24 1.34(2) . ?
C23 H23 0.9500 . ?
C24 C25 1.40(3) . ?
C24 H24 0.9500 . ?
C25 C26 1.360(19) . ?
C25 H25 0.9500 . ?
C26 H26 0.9500 . ?
C27 C32 1.382(16) . ?
C27 C28 1.389(15) . ?
C28 C29 1.377(16) . ?
C28 H28 0.9500 . ?
C29 C30 1.389(19) . ?
C29 H29 0.9500 . ?
C30 C31 1.352(18) . ?
C30 H30 0.9500 . ?
C31 C32 1.387(17) . ?
C31 H31 0.9500 . ?
C32 H32 0.9500 . ?
N41 C54 1.279(12) . ?
N41 C42 1.429(11) . ?
C42 C47 1.414(14) . ?
C42 C43 1.420(15) . ?
C43 C44 1.405(14) . ?
C43 C48 1.505(15) . ?
C44 C45 1.344(16) . ?
C44 H44 0.9500 . ?
C45 C46 1.389(18) . ?
C45 H45 0.9500 . ?
C46 C47 1.377(15) . ?
C46 H46 0.9500 . ?
C47 C51 1.507(15) . ?
C48 C50 1.504(18) . ?
C48 C49 1.547(17) . ?
C48 H48 1.0000 . ?
C49 H49A 0.9800 . ?
C49 H49B 0.9800 . ?
C49 H49C 0.9800 . ?
C50 H50A 0.9800 . ?
C50 H50B 0.9800 . ?
C50 H50C 0.9800 . ?
C51 C52 1.512(18) . ?
C51 C53 1.530(18) . ?
C51 H51 1.0000 . ?
C52 H52A 0.9800 . ?
C52 H52B 0.9800 . ?
C52 H52C 0.9800 . ?
C53 H53A 0.9800 . ?
C53 H53B 0.9800 . ?
C53 H53C 0.9800 . ?
C54 C55 1.442(12) . ?
C54 H54 0.9500 . ?
C55 C56 1.408(13) . ?
C55 C60 1.418(13) . ?
C56 C57 1.389(13) . ?
C56 H56 0.9500 . ?
C57 C58 1.405(14) . ?
C57 C61 1.531(13) . ?
C58 C59 1.386(12) . ?
C58 H58 0.9500 . ?
C59 C89 1.410(13) . ?
C59 C60 1.428(12) . ?
C61 C62 1.514(17) . ?
C61 C63 1.519(15) . ?
C61 C64 1.520(17) . ?
C62 H62A 0.9800 . ?
C62 H62B 0.9800 . ?
C62 H62C 0.9800 . ?
C63 H63A 0.9800 . ?
C63 H63B 0.9800 . ?
C63 H63C 0.9800 . ?
C64 H64A 0.9800 . ?
C64 H64B 0.9800 . ?
C64 H64C 0.9800 . ?
N71 C84 1.278(11) . ?
N71 C72 1.430(10) . ?
C72 C73 1.400(13) . ?
C72 C77 1.414(13) . ?
C73 C74 1.383(13) . ?
C73 C78 1.531(13) . ?
C74 C75 1.358(15) . ?
C74 H74 0.9500 . ?
C75 C76 1.384(14) . ?
C75 H75 0.9500 . ?
C76 C77 1.379(12) . ?
C76 H76 0.9500 . ?
C77 C81 1.511(13) . ?
C78 C80 1.511(15) . ?
C78 C79 1.526(14) . ?
C78 H78 1.0000 . ?
C79 H79A 0.9800 . ?
C79 H79B 0.9800 . ?
C79 H79C 0.9800 . ?
C80 H80A 0.9800 . ?
C80 H80B 0.9800 . ?
C80 H80C 0.9800 . ?
C81 C83 1.517(14) . ?
C81 C82 1.519(13) . ?
C81 H81 1.0000 . ?
C82 H82A 0.9800 . ?
C82 H82B 0.9800 . ?
C82 H82C 0.9800 . ?
C83 H83A 0.9800 . ?
C83 H83B 0.9800 . ?
C83 H83C 0.9800 . ?
C84 C85 1.451(11) . ?
C84 H84 0.9500 . ?
C85 C86 1.400(12) . ?
C85 C90 1.420(13) . ?
C86 C87 1.389(13) . ?
C86 H86 0.9500 . ?
C87 C88 1.395(14) . ?
C87 C91 1.532(15) . ?
C88 C89 1.398(12) . ?
C88 H88 0.9500 . ?
C89 C90 1.435(11) . ?
C91 C92 1.47(2) . ?
C91 C94 1.485(19) . ?
C91 C93 1.51(2) . ?
C92 H92A 0.9800 . ?
C92 H92B 0.9800 . ?
C92 H92C 0.9800 . ?
C93 H93A 0.9800 . ?
C93 H93B 0.9800 . ?
C93 H93C 0.9800 . ?
C94 H94A 0.9800 . ?
C94 H94B 0.9800 . ?
C94 H94C 0.9800 . ?
O101 C102 1.36(2) . ?
O101 C105 1.44(2) . ?
C102 C103 1.39(2) . ?
C102 H10A 0.9900 . ?
C102 H10B 0.9900 . ?
C103 C104 1.51(2) . ?
C103 H10C 0.9900 . ?
C103 H10D 0.9900 . ?
C104 C105 1.43(2) . ?
C104 H10E 0.9900 . ?
C104 H10F 0.9900 . ?
C105 H10G 0.9900 . ?
C105 H10H 0.9900 . ?
O111 C112 1.40(2) . ?
O111 C115 1.44(2) . ?
C112 C113 1.35(5) . ?
C112 H11A 0.9900 . ?
C112 H11B 0.9900 . ?
C113 C114 1.33(7) . ?
C113 H11C 0.9900 . ?
C113 H11D 0.9900 . ?
C114 C115 1.53(4) . ?
C114 H11E 0.9900 . ?
C114 H11F 0.9900 . ?
C115 H11G 0.9900 . ?
C115 H11H 0.9900 . ?
O211 C212 1.40(2) . ?
O211 C215 1.44(2) . ?
C212 C213 1.63(5) . ?
C212 H21A 0.9899 . ?
C212 H21B 0.9902 . ?
C213 C214 1.38(6) . ?
C213 H21C 0.9900 . ?
C213 H21D 0.9900 . ?
C214 C215 1.44(4) . ?
C214 H21E 0.9900 . ?
C214 H21F 0.9900 . ?
C215 H21G 0.9900 . ?
C215 H21H 0.9896 . ?

loop_
_geom_torsion_atom_site_label_1
_geom_torsion_atom_site_label_2
_geom_torsion_atom_site_label_3
_geom_torsion_atom_site_label_4
_geom_torsion
_geom_torsion_site_symmetry_1
_geom_torsion_site_symmetry_2
_geom_torsion_site_symmetry_3
_geom_torsion_site_symmetry_4
_geom_torsion_publ_flag
C5 O1 C2 C3 8.5(15) . . . . ?
Ba1 O1 C2 C3 -171.6(9) . . . . ?
O1 C2 C3 C4 12.8(16) . . . . ?
C2 C3 C4 C5 -28.7(15) . . . . ?
C2 O1 C5 C4 -26.9(15) . . . . ?
Ba1 O1 C5 C4 153.2(8) . . . . ?
C3 C4 C5 O1 34.4(14) . . . . ?
C15A O11A C12A C13A 16(2) . . . . ?
Ba1 O11A C12A C13A -164.4(15) . . . . ?
O11A C12A C13A C14A -43(2) . . . . ?
C12A C13A C14A C15A 48(2) . . . . ?
C12A O11A C15A C14A 17.2(18) . . . . ?
Ba1 O11A C15A C14A -162.8(13) . . . . ?
C13A C14A C15A O11A -42(2) . . . . ?
C15B O11B C12B C13B -10.3(19) . . . . ?
Ba1 O11B C12B C13B 169.7(14) . . . . ?
O11B C12B C13B C14B 38(3) . . . . ?
C12B C13B C14B C15B -47(3) . . . . ?
C12B O11B C15B C14B -20(2) . . . . ?
Ba1 O11B C15B C14B 160.2(15) . . . . ?
C13B C14B C15B O11B 42(3) . . . . ?
C27 P1 C21 C26 -178.8(9) . . . . ?
Ba1 P1 C21 C26 62.1(10) . . . . ?
C27 P1 C21 C22 1.4(11) . . . . ?
Ba1 P1 C21 C22 -117.7(10) . . . . ?
C26 C21 C22 C23 0.8(18) . . . . ?
P1 C21 C22 C23 -179.5(10) . . . . ?
C21 C22 C23 C24 3(2) . . . . ?
C22 C23 C24 C25 -3(2) . . . . ?
C23 C24 C25 C26 0(2) . . . . ?
C24 C25 C26 C21 3(2) . . . . ?
C22 C21 C26 C25 -3.7(18) . . . . ?
P1 C21 C26 C25 176.5(10) . . . . ?
C21 P1 C27 C32 84.3(10) . . . . ?
Ba1 P1 C27 C32 -156.6(8) . . . . ?
C21 P1 C27 C28 -98.3(9) . . . . ?
Ba1 P1 C27 C28 20.7(10) . . . . ?
C32 C27 C28 C29 0.4(16) . . . . ?
P1 C27 C28 C29 -177.1(9) . . . . ?
C27 C28 C29 C30 -0.3(18) . . . . ?
C28 C29 C30 C31 -1.5(19) . . . . ?
C29 C30 C31 C32 3(2) . . . . ?
C28 C27 C32 C31 1.2(17) . . . . ?
P1 C27 C32 C31 178.7(9) . . . . ?
C30 C31 C32 C27 -3.0(19) . . . . ?
C54 N41 C42 C47 -97.6(11) . . . . ?
Ba1 N41 C42 C47 67.7(9) . . . . ?
C54 N41 C42 C43 85.4(11) . . . . ?
Ba1 N41 C42 C43 -109.4(9) . . . . ?
C47 C42 C43 C44 -0.3(14) . . . . ?
N41 C42 C43 C44 176.7(9) . . . . ?
C47 C42 C43 C48 177.3(10) . . . . ?
N41 C42 C43 C48 -5.7(14) . . . . ?
C42 C43 C44 C45 -0.4(16) . . . . ?
C48 C43 C44 C45 -178.1(11) . . . . ?
C43 C44 C45 C46 0.9(18) . . . . ?
C44 C45 C46 C47 -0.7(19) . . . . ?
C45 C46 C47 C42 0.1(17) . . . . ?
C45 C46 C47 C51 174.4(11) . . . . ?
C43 C42 C47 C46 0.5(15) . . . . ?
N41 C42 C47 C46 -176.6(9) . . . . ?
C43 C42 C47 C51 -173.8(10) . . . . ?
N41 C42 C47 C51 9.1(14) . . . . ?
C44 C43 C48 C50 84.1(13) . . . . ?
C42 C43 C48 C50 -93.4(12) . . . . ?
C44 C43 C48 C49 -37.9(14) . . . . ?
C42 C43 C48 C49 144.6(10) . . . . ?
C46 C47 C51 C52 -82.5(14) . . . . ?
C42 C47 C51 C52 91.6(13) . . . . ?
C46 C47 C51 C53 41.6(16) . . . . ?
C42 C47 C51 C53 -144.4(12) . . . . ?
C42 N41 C54 C55 178.4(9) . . . . ?
Ba1 N41 C54 C55 14.9(14) . . . . ?
N41 C54 C55 C56 -168.8(9) . . . . ?
N41 C54 C55 C60 12.8(16) . . . . ?
C60 C55 C56 C57 -4.6(14) . . . . ?
C54 C55 C56 C57 176.9(9) . . . . ?
C55 C56 C57 C58 2.4(14) . . . . ?
C55 C56 C57 C61 177.9(9) . . . . ?
C56 C57 C58 C59 0.2(13) . . . . ?
C61 C57 C58 C59 -175.4(9) . . . . ?
C57 C58 C59 C89 178.1(9) . . . . ?
C57 C58 C59 C60 -0.4(13) . . . . ?
C90 N10 C60 C55 178.7(9) . . . . ?
Ba1 N10 C60 C55 -47.8(12) . . . . ?
C90 N10 C60 C59 1.2(10) . . . . ?
Ba1 N10 C60 C59 134.8(6) . . . . ?
C56 C55 C60 N10 -173.2(9) . . . . ?
C54 C55 C60 N10 5.1(16) . . . . ?
C56 C55 C60 C59 4.1(13) . . . . ?
C54 C55 C60 C59 -177.6(9) . . . . ?
C58 C59 C60 N10 176.0(8) . . . . ?
C89 C59 C60 N10 -3.0(10) . . . . ?
C58 C59 C60 C55 -1.8(13) . . . . ?
C89 C59 C60 C55 179.3(8) . . . . ?
C56 C57 C61 C62 8.2(14) . . . . ?
C58 C57 C61 C62 -176.4(10) . . . . ?
C56 C57 C61 C63 -111.3(11) . . . . ?
C58 C57 C61 C63 64.0(13) . . . . ?
C56 C57 C61 C64 129.2(11) . . . . ?
C58 C57 C61 C64 -55.5(13) . . . . ?
C84 N71 C72 C73 -79.4(10) . . . . ?
Ba1 N71 C72 C73 104.8(8) . . . . ?
C84 N71 C72 C77 106.2(9) . . . . ?
Ba1 N71 C72 C77 -69.6(9) . . . . ?
C77 C72 C73 C74 -0.6(13) . . . . ?
N71 C72 C73 C74 -175.0(8) . . . . ?
C77 C72 C73 C78 179.3(8) . . . . ?
N71 C72 C73 C78 4.9(12) . . . . ?
C72 C73 C74 C75 0.4(14) . . . . ?
C78 C73 C74 C75 -179.5(9) . . . . ?
C73 C74 C75 C76 0.2(15) . . . . ?
C74 C75 C76 C77 -0.6(15) . . . . ?
C75 C76 C77 C72 0.4(14) . . . . ?
C75 C76 C77 C81 -174.5(9) . . . . ?
C73 C72 C77 C76 0.2(13) . . . . ?
N71 C72 C77 C76 174.5(8) . . . . ?
C73 C72 C77 C81 175.2(8) . . . . ?
N71 C72 C77 C81 -10.5(12) . . . . ?
C74 C73 C78 C80 45.5(12) . . . . ?
C72 C73 C78 C80 -134.4(9) . . . . ?
C74 C73 C78 C79 -77.8(11) . . . . ?
C72 C73 C78 C79 102.3(10) . . . . ?
C76 C77 C81 C83 85.2(10) . . . . ?
C72 C77 C81 C83 -89.7(10) . . . . ?
C76 C77 C81 C82 -39.1(12) . . . . ?
C72 C77 C81 C82 146.0(9) . . . . ?
C72 N71 C84 C85 164.1(8) . . . . ?
Ba1 N71 C84 C85 -20.3(12) . . . . ?
N71 C84 C85 C86 164.3(9) . . . . ?
N71 C84 C85 C90 -21.7(14) . . . . ?
C90 C85 C86 C87 1.3(13) . . . . ?
C84 C85 C86 C87 175.7(9) . . . . ?
C85 C86 C87 C88 -4.8(14) . . . . ?
C85 C86 C87 C91 172.8(10) . . . . ?
C86 C87 C88 C89 3.0(14) . . . . ?
C91 C87 C88 C89 -174.6(10) . . . . ?
C87 C88 C89 C59 -177.3(9) . . . . ?
C87 C88 C89 C90 2.1(13) . . . . ?
C58 C59 C89 C88 4.0(18) . . . . ?
C60 C59 C89 C88 -177.2(9) . . . . ?
C58 C59 C89 C90 -175.4(9) . . . . ?
C60 C59 C89 C90 3.3(9) . . . . ?
C60 N10 C90 C85 -175.4(8) . . . . ?
Ba1 N10 C90 C85 48.8(11) . . . . ?
C60 N10 C90 C89 1.0(9) . . . . ?
Ba1 N10 C90 C89 -134.8(6) . . . . ?
C86 C85 C90 N10 -179.9(8) . . . . ?
C84 C85 C90 N10 5.9(14) . . . . ?
C86 C85 C90 C89 4.0(12) . . . . ?
C84 C85 C90 C89 -170.2(8) . . . . ?
C88 C89 C90 N10 177.6(8) . . . . ?
C59 C89 C90 N10 -2.8(10) . . . . ?
C88 C89 C90 C85 -5.6(12) . . . . ?
C59 C89 C90 C85 173.9(8) . . . . ?
C86 C87 C91 C92 14.8(17) . . . . ?
C88 C87 C91 C92 -167.6(11) . . . . ?
C86 C87 C91 C94 139.0(12) . . . . ?
C88 C87 C91 C94 -43.4(16) . . . . ?
C86 C87 C91 C93 -103.3(13) . . . . ?
C88 C87 C91 C93 74.2(14) . . . . ?
C105 O101 C102 C103 -19(3) . . . . ?
O101 C102 C103 C104 9(3) . . . . ?
C102 C103 C104 C105 5(3) . . . . ?
C103 C104 C105 O101 -16(3) . . . . ?
C102 O101 C105 C104 22(3) . . . . ?
C115 O111 C112 C113 11(3) . . . . ?
O111 C112 C113 C114 13(5) . . . . ?
C112 C113 C114 C115 -31(5) . . . . ?
C112 O111 C115 C114 -26(2) . . . . ?
C113 C114 C115 O111 35(4) . . . . ?
C215 O211 C212 C213 0(3) . . . . ?
O211 C212 C213 C214 -17(4) . . . . ?
C212 C213 C214 C215 26(5) . . . . ?
C213 C214 C215 O211 -28(4) . . . . ?
C212 O211 C215 C214 17(3) . . . . ?
